data_4329135
loop_
_publ_author_name
'Torben Birk'
'Kasper S. Pedersen'
'Christian Aa. Thuesen'
'Thomas Weyherm\"uller'
'Magnus Schau-Magnussen'
'Stergios Piligkos'
'H\"ogni Weihe'
'Susanne Mossin'
'Marco Evangelisti'
'Jesper Bendix'

_publ_contact_author_address
;
Department of Chemistry, University of Copenhagen
Universitetsparken 5
DK-2100 Copenhagen
Denmark
;
_publ_contact_author_email bendix@kiku.dk
_publ_contact_author_fax '+45 35320212'
_publ_contact_author_name 'Jesper Bendix'
_publ_contact_author_phone '+45 35320101'
_publ_section_title
;
 Fluoride Bridges as Structure-Directing Motifs in 3d-4f Cluster Chemistry
;
_journal_name_full 'Inorganic Chemistry'
_journal_page_first 5435
_journal_page_last 5443
_journal_paper_doi 10.1021/ic300421x
_journal_volume 51
_journal_year 2012
_chemical_formula_moiety 'C46 H48 Cr2 F45 Ho3 N6 O12, 7(C2 H3 N) '
_chemical_formula_sum 'C60 H69 Cr2 F45 Ho3 N13 O12'
_chemical_formula_weight 2618.07
_chemical_name_systematic
; 
 ? 
;
_space_group_IT_number 14
_symmetry_cell_setting monoclinic
_symmetry_space_group_name_Hall '-P 2ybc'
_symmetry_space_group_name_H-M 'P 1 21/c 1'
_atom_sites_solution_hydrogens geom
_atom_sites_solution_primary direct
_atom_sites_solution_secondary difmap
_audit_creation_method SHELXL-97
_cell_angle_alpha 90.00
_cell_angle_beta 92.042(10)
_cell_angle_gamma 90.00
_cell_formula_units_Z 4
_cell_length_a 24.242(2)
_cell_length_b 15.402(2)
_cell_length_c 24.956(4)
_cell_measurement_reflns_used 52837
_cell_measurement_temperature 122(1)
_cell_measurement_theta_max 25.02
_cell_measurement_theta_min 1.55
_cell_volume 9312(2)
_computing_cell_refinement 'COLLECT (Nonius, 1999)'
_computing_data_collection 'COLLECT (Nonius, 1999)'
_computing_data_reduction 'EvalCCD (Duisenberg et al., 2003)'
_computing_molecular_graphics 'Ortep-3 (Farrugia, 1997)'
_computing_publication_material SHELXL-97
_computing_structure_refinement 'SHELXL-97 (Sheldrick, 2008)'
_computing_structure_solution 'SHELXS-97 (Sheldrick, 2008)'
_diffrn_ambient_temperature 122(1)
_diffrn_measured_fraction_theta_full .999
_diffrn_measured_fraction_theta_max .999
_diffrn_measurement_device_type 'Nonius KappaCCD area-detector'
_diffrn_measurement_method '\w and \f scans'
_diffrn_radiation_monochromator graphite
_diffrn_radiation_source 'fine-focus sealed tube'
_diffrn_radiation_type MoK\a
_diffrn_radiation_wavelength 0.71073
_diffrn_reflns_av_R_equivalents 0.0966
_diffrn_reflns_av_sigmaI/netI 0.0503
_diffrn_reflns_limit_h_max 28
_diffrn_reflns_limit_h_min -28
_diffrn_reflns_limit_k_max 18
_diffrn_reflns_limit_k_min -18
_diffrn_reflns_limit_l_max 29
_diffrn_reflns_limit_l_min -29
_diffrn_reflns_number 164089
_diffrn_reflns_theta_full 25.02
_diffrn_reflns_theta_max 25.02
_diffrn_reflns_theta_min 1.55
_exptl_absorpt_coefficient_mu 2.893
_exptl_absorpt_correction_T_max 0.871
_exptl_absorpt_correction_T_min 0.458
_exptl_absorpt_correction_type integration
_exptl_absorpt_process_details
;
gaussian integration (Coppens, 1970)
;
_exptl_crystal_colour pink
_exptl_crystal_density_diffrn 1.867
_exptl_crystal_description plate
_exptl_crystal_F_000 5080
_exptl_crystal_size_max 0.262
_exptl_crystal_size_mid 0.209
_exptl_crystal_size_min 0.041
_refine_diff_density_max 1.857
_refine_diff_density_min -1.381
_refine_diff_density_rms .216
_refine_ls_extinction_method none
_refine_ls_goodness_of_fit_ref 1.146
_refine_ls_hydrogen_treatment constr
_refine_ls_matrix_type full
_refine_ls_number_parameters 1306
_refine_ls_number_reflns 16428
_refine_ls_number_restraints 117
_refine_ls_restrained_S_all 1.147
_refine_ls_R_factor_all 0.0720
_refine_ls_R_factor_gt 0.0496
_refine_ls_shift/su_max 0.000
_refine_ls_shift/su_mean 0.000
_refine_ls_structure_factor_coef Fsqd
_refine_ls_weighting_details 'calc w=1/[\s^2^(Fo^2^)+(0.0183P)^2^+90.5644P] where P=(Fo^2^+2Fc^2^)/3'
_refine_ls_weighting_scheme calc
_refine_ls_wR_factor_gt 0.1080
_refine_ls_wR_factor_ref 0.1218
_reflns_number_gt 13173
_reflns_number_total 16428
_reflns_threshold_expression >2sigma(I)
_cod_data_source_file ic300421x_si_001_3.cif
_cod_data_source_block 11_Cr2Ho3_kcd678
_cod_original_sg_symbol_H-M 'P 21/c'
_cod_database_code 4329135

loop_
_symmetry_equiv_pos_as_xyz
'x, y, z'
'-x, y+1/2, -z+1/2'
'-x, -y, -z'
'x, -y-1/2, z-1/2'

loop_
_atom_site_label
_atom_site_type_symbol
_atom_site_fract_x
_atom_site_fract_y
_atom_site_fract_z
_atom_site_U_iso_or_equiv
_atom_site_adp_type
_atom_site_occupancy
_atom_site_symmetry_multiplicity
_atom_site_calc_flag
_atom_site_refinement_flags
_atom_site_disorder_assembly
_atom_site_disorder_group
Ho1 Ho 0.148041(13) 0.06092(2) 0.155977(13) 0.02319(9) Uani 1 1 d . . .
Ho2 Ho 0.237305(16) 0.00382(2) 0.297047(14) 0.03134(10) Uani 1 1 d . . .
Ho3 Ho 0.317656(14) 0.10999(2) 0.165197(14) 0.02858(10) Uani 1 1 d . . .
Cr1 Cr 0.25967(5) -0.13077(8) 0.16424(5) 0.0298(3) Uani 1 1 d . . .
Cr2 Cr 0.21441(5) 0.24813(7) 0.24942(4) 0.0243(3) Uani 1 1 d . . .
F11 F 0.16932(17) 0.0141(3) 0.23691(15) 0.0285(9) Uani 1 1 d . . .
F12 F 0.30013(18) 0.0552(3) 0.24398(18) 0.0386(11) Uani 1 1 d . A .
F13 F 0.23118(16) 0.1042(3) 0.13561(15) 0.0279(9) Uani 1 1 d . A .
F1 F 0.19518(16) -0.0677(3) 0.14421(16) 0.0292(9) Uani 1 1 d . A .
F2 F 0.25192(19) -0.1057(3) 0.23803(17) 0.0381(11) Uani 1 1 d . A .
F3 F 0.30582(17) -0.0336(3) 0.15109(18) 0.0352(10) Uani 1 1 d . A .
F4 F 0.16406(16) 0.1872(3) 0.20359(15) 0.0269(9) Uani 1 1 d . A .
F5 F 0.22547(18) 0.1491(3) 0.29462(16) 0.0320(10) Uani 1 1 d . A .
F6 F 0.27553(16) 0.2218(3) 0.20568(17) 0.0320(10) Uani 1 1 d . A .
N1 N 0.3266(3) -0.2042(5) 0.1890(4) 0.059(2) Uani 1 1 d . A .
H1 H 0.3143 -0.2284 0.2206 0.071 Uiso 1 1 calc R . .
N2 N 0.2737(4) -0.1682(5) 0.0866(3) 0.0489(19) Uani 1 1 d . A .
H2 H 0.3107 -0.1535 0.0835 0.059 Uiso 1 1 calc R . .
N3 N 0.2111(3) -0.2395(5) 0.1701(3) 0.054(2) Uani 1 1 d . A .
H3 H 0.1880 -0.2348 0.1397 0.064 Uiso 1 1 calc R . .
N4 N 0.2693(3) 0.3197(5) 0.2958(3) 0.055(2) Uani 1 1 d . A .
H4 H 0.2901 0.3427 0.2686 0.066 Uiso 1 1 calc R . .
N5 N 0.1965(4) 0.3583(5) 0.2057(3) 0.057(2) Uani 1 1 d . A .
H5 H 0.1583 0.3518 0.2027 0.068 Uiso 1 1 calc R . .
N6 N 0.1547(3) 0.2864(5) 0.3002(3) 0.053(2) Uani 1 1 d . A .
H6 H 0.1723 0.2713 0.3326 0.063 Uiso 1 1 calc R . .
C1 C 0.3021(5) -0.4118(7) 0.1069(5) 0.077(4) Uani 1 1 d . . .
H1A H 0.3112 -0.4475 0.1385 0.092 Uiso 1 1 calc R . .
H1B H 0.3336 -0.4105 0.0835 0.092 Uiso 1 1 calc R . .
H1C H 0.2700 -0.4367 0.0874 0.092 Uiso 1 1 calc R . .
C2 C 0.2883(4) -0.3177(6) 0.1250(4) 0.052(2) Uani 1 1 d . A .
C3 C 0.3382(4) -0.2831(6) 0.1568(4) 0.052(2) Uani 1 1 d . . .
H3A H 0.3524 -0.3292 0.1812 0.062 Uiso 1 1 calc R A .
H3B H 0.3676 -0.2692 0.1316 0.062 Uiso 1 1 calc R . .
C4 C 0.2748(4) -0.2631(5) 0.0755(4) 0.048(2) Uani 1 1 d . . .
H4A H 0.3026 -0.2748 0.0483 0.058 Uiso 1 1 calc R A .
H4B H 0.2383 -0.2809 0.0602 0.058 Uiso 1 1 calc R . .
C5 C 0.2385(4) -0.3242(5) 0.1614(4) 0.047(2) Uani 1 1 d . . .
H5A H 0.2113 -0.3652 0.1451 0.057 Uiso 1 1 calc R A .
H5B H 0.2511 -0.3483 0.1965 0.057 Uiso 1 1 calc R . .
C6 C 0.3754(4) -0.1573(7) 0.2081(4) 0.059(3) Uani 1 1 d . . .
H6A H 0.4040 -0.1988 0.2198 0.071 Uiso 1 1 calc R A .
H6B H 0.3660 -0.1202 0.2383 0.071 Uiso 1 1 calc R . .
H6C H 0.3891 -0.1213 0.1791 0.071 Uiso 1 1 calc R . .
C7 C 0.2476(4) -0.1162(6) 0.0439(4) 0.051(2) Uani 1 1 d . . .
H7A H 0.2576 -0.1396 0.0091 0.061 Uiso 1 1 calc R A .
H7B H 0.2603 -0.0560 0.0472 0.061 Uiso 1 1 calc R . .
H7C H 0.2074 -0.1182 0.0470 0.061 Uiso 1 1 calc R . .
C8 C 0.1721(4) -0.2421(6) 0.2126(4) 0.049(2) Uani 1 1 d . . .
H8A H 0.1514 -0.2968 0.2106 0.059 Uiso 1 1 calc R A .
H8B H 0.1464 -0.1932 0.2086 0.059 Uiso 1 1 calc R . .
H8C H 0.1920 -0.2380 0.2474 0.059 Uiso 1 1 calc R . .
C9 C 0.1872(4) 0.5283(5) 0.3157(4) 0.043(2) Uani 1 1 d . . .
H9A H 0.1858 0.5263 0.3549 0.052 Uiso 1 1 calc R . .
H9B H 0.1523 0.5518 0.3007 0.052 Uiso 1 1 calc R . .
H9C H 0.2178 0.5656 0.3054 0.052 Uiso 1 1 calc R . .
C10 C 0.1959(3) 0.4361(5) 0.2940(3) 0.0327(17) Uani 1 1 d . A .
C11 C 0.2500(3) 0.4010(5) 0.3188(3) 0.0357(18) Uani 1 1 d . . .
H11A H 0.2790 0.4455 0.3149 0.043 Uiso 1 1 calc R A .
H11B H 0.2452 0.3921 0.3576 0.043 Uiso 1 1 calc R . .
C12 C 0.1982(4) 0.4424(5) 0.2325(3) 0.0375(19) Uani 1 1 d . . .
H12A H 0.1667 0.4779 0.2188 0.045 Uiso 1 1 calc R A .
H12B H 0.2326 0.4728 0.2232 0.045 Uiso 1 1 calc R . .
C13 C 0.1465(3) 0.3797(5) 0.3104(3) 0.0333(18) Uani 1 1 d . . .
H13A H 0.1405 0.3884 0.3491 0.040 Uiso 1 1 calc R A .
H13B H 0.1128 0.3994 0.2903 0.040 Uiso 1 1 calc R . .
C14 C 0.3124(4) 0.2759(7) 0.3252(4) 0.054(3) Uani 1 1 d . . .
H14A H 0.3357 0.3185 0.3443 0.064 Uiso 1 1 calc R A .
H14B H 0.3347 0.2428 0.3004 0.064 Uiso 1 1 calc R . .
H14C H 0.2963 0.2362 0.3510 0.064 Uiso 1 1 calc R . .
C15 C 0.2080(4) 0.3582(6) 0.1492(3) 0.048(2) Uani 1 1 d . . .
H15A H 0.1964 0.4137 0.1332 0.057 Uiso 1 1 calc R A .
H15B H 0.1877 0.3107 0.1313 0.057 Uiso 1 1 calc R . .
H15C H 0.2477 0.3502 0.1448 0.057 Uiso 1 1 calc R . .
C16 C 0.1069(4) 0.2329(6) 0.3034(4) 0.054(3) Uani 1 1 d . . .
H16A H 0.0820 0.2578 0.3294 0.065 Uiso 1 1 calc R A .
H16B H 0.1180 0.1744 0.3150 0.065 Uiso 1 1 calc R . .
H16C H 0.0880 0.2298 0.2681 0.065 Uiso 1 1 calc R . .
O22 O 0.0822(2) -0.0506(3) 0.14387(19) 0.0310(12) Uani 1 1 d D . .
O24 O 0.1401(2) 0.0295(3) 0.0619(2) 0.0322(12) Uani 1 1 d D . .
C21 C 0.0175(4) -0.1570(6) 0.1205(3) 0.044(2) Uani 1 1 d D . .
C22 C 0.0607(3) -0.0907(5) 0.1044(3) 0.0328(18) Uani 1 1 d D . .
C23 C 0.0712(4) -0.0804(6) 0.0504(3) 0.045(2) Uani 1 1 d D . .
H23 H 0.0516 -0.1146 0.0244 0.053 Uiso 1 1 calc R . .
C24 C 0.1103(3) -0.0201(5) 0.0340(3) 0.0375(19) Uani 1 1 d D . .
C25 C 0.1183(4) -0.0089(6) -0.0269(3) 0.051(2) Uani 1 1 d D . .
F21 F -0.0034(3) -0.2040(4) 0.0806(2) 0.077(2) Uani 1 1 d D . .
F22 F 0.0383(2) -0.2124(3) 0.1568(2) 0.0582(14) Uani 1 1 d D . .
F23 F -0.0243(2) -0.1167(4) 0.1428(3) 0.0672(17) Uani 1 1 d D . .
F24 F 0.0957(4) -0.0711(5) -0.0565(2) 0.111(3) Uani 1 1 d D . .
F25 F 0.1710(3) -0.0095(5) -0.0386(2) 0.082(2) Uani 1 1 d D . .
F26 F 0.0995(3) 0.0656(5) -0.0436(2) 0.087(2) Uani 1 1 d D . .
O32 O 0.0632(2) 0.0963(4) 0.1963(2) 0.0389(13) Uani 1 1 d . . .
O34 O 0.1062(2) 0.1761(4) 0.1064(2) 0.0363(13) Uani 1 1 d . . .
C31 C -0.0262(4) 0.1322(7) 0.2195(5) 0.065(3) Uani 1 1 d . . .
C32 C 0.0230(4) 0.1415(6) 0.1834(4) 0.045(2) Uani 1 1 d . . .
C33 C 0.0164(4) 0.1977(7) 0.1401(5) 0.057(3) Uani 1 1 d . . .
H33 H -0.0179 0.2262 0.1335 0.068 Uiso 1 1 calc R . .
C34 C 0.0603(4) 0.2125(6) 0.1059(4) 0.046(2) Uani 1 1 d . . .
C35 C 0.0525(6) 0.2821(8) 0.0616(4) 0.071(4) Uani 1 1 d . . .
F31 F -0.0664(3) 0.1880(4) 0.2110(4) 0.112(3) Uani 1 1 d . . .
F32 F -0.0488(2) 0.0535(4) 0.2143(3) 0.0709(18) Uani 1 1 d . . .
F33 F -0.0106(3) 0.1360(6) 0.2712(3) 0.102(3) Uani 1 1 d . . .
F34 F 0.0060(4) 0.3217(7) 0.0604(4) 0.153(4) Uani 1 1 d . . .
F35 F 0.0608(4) 0.2485(5) 0.0140(3) 0.108(3) Uani 1 1 d . . .
F36 F 0.0906(4) 0.3438(5) 0.0672(3) 0.103(3) Uani 1 1 d . . .
O42 O 0.2080(3) -0.1223(4) 0.3417(2) 0.0449(15) Uani 1 1 d . . .
O44 O 0.3194(3) -0.0732(4) 0.3296(3) 0.0541(17) Uani 1 1 d . . .
C41 C 0.1862(9) -0.2273(8) 0.4038(5) 0.118(7) Uani 1 1 d . . .
C42 C 0.2296(5) -0.1681(7) 0.3778(4) 0.060(3) Uani 1 1 d . . .
C43 C 0.2854(6) -0.1718(8) 0.3946(5) 0.078(4) Uani 1 1 d . . .
H43 H 0.2963 -0.2058 0.4249 0.094 Uiso 1 1 calc R . .
C44 C 0.3258(5) -0.1249(7) 0.3663(5) 0.063(3) Uani 1 1 d . . .
C45 C 0.3859(6) -0.1411(10) 0.3837(7) 0.090(4) Uani 1 1 d . . .
F41 F 0.2094(7) -0.2897(12) 0.4297(8) 0.283(12) Uani 1 1 d . . .
F42 F 0.1602(10) -0.1942(9) 0.4331(8) 0.353(17) Uani 1 1 d . . .
F43 F 0.1613(6) -0.2738(8) 0.3704(5) 0.183(6) Uani 1 1 d . . .
F44 F 0.3941(6) -0.1950(15) 0.4197(10) 0.303(14) Uani 1 1 d . . .
F45 F 0.4096(5) -0.0814(10) 0.4059(9) 0.246(11) Uani 1 1 d . . .
F46 F 0.4141(5) -0.1693(16) 0.3498(5) 0.277(13) Uani 1 1 d . . .
O52 O 0.1557(3) 0.0319(4) 0.3481(2) 0.0473(15) Uani 1 1 d . . .
O54 O 0.2648(3) 0.0500(4) 0.3835(2) 0.0512(16) Uani 1 1 d . . .
C51 C 0.0877(6) 0.0397(8) 0.4120(5) 0.073(3) Uani 1 1 d . . .
C52 C 0.1478(5) 0.0387(6) 0.3970(4) 0.057(3) Uani 1 1 d . . .
C53 C 0.1874(5) 0.0484(7) 0.4384(4) 0.061(3) Uani 1 1 d . . .
H53 H 0.1760 0.0499 0.4744 0.073 Uiso 1 1 calc R . .
C54 C 0.2433(5) 0.0559(6) 0.4282(4) 0.050(2) Uani 1 1 d . . .
C55 C 0.2827(6) 0.0727(7) 0.4735(4) 0.071(3) Uani 1 1 d . . .
F51 F 0.0780(4) 0.0645(8) 0.4612(3) 0.140(4) Uani 1 1 d . . .
F52 F 0.0544(4) 0.0840(7) 0.3780(4) 0.127(4) Uani 1 1 d . . .
F53 F 0.0660(4) -0.0392(6) 0.4091(4) 0.123(3) Uani 1 1 d . . .
F54 F 0.2594(4) 0.0848(5) 0.5220(3) 0.105(3) Uani 1 1 d . . .
F55 F 0.3118(4) 0.1453(5) 0.4665(3) 0.103(3) Uani 1 1 d . . .
F56 F 0.3198(4) 0.0096(5) 0.4806(3) 0.100(3) Uani 1 1 d . . .
O62 O 0.3245(8) 0.086(2) 0.0706(10) 0.041(4) Uani 0.50 1 d PD A 1
O64 O 0.4082(8) 0.0566(15) 0.1514(6) 0.041(4) Uani 0.50 1 d PD A 1
C61 C 0.3471(9) 0.0878(14) -0.0209(8) 0.060(2) Uani 0.50 1 d PD A 1
C62 C 0.3624(7) 0.0807(14) 0.0381(6) 0.060(2) Uani 0.50 1 d PD A 1
C63 C 0.4165(7) 0.0583(14) 0.0537(6) 0.060(2) Uani 0.50 1 d PD A 1
H63 H 0.4427 0.0498 0.0268 0.073 Uiso 0.50 1 calc PR A 1
C64 C 0.4334(6) 0.0480(13) 0.1079(6) 0.060(2) Uani 0.50 1 d PD A 1
C65 C 0.4932(7) 0.0147(13) 0.1208(8) 0.060(2) Uani 0.50 1 d PD A 1
F61 F 0.3860(9) 0.0652(16) -0.0531(9) 0.106(9) Uani 0.50 1 d PD A 1
F62 F 0.3013(9) 0.0444(19) -0.0345(9) 0.059(7) Uani 0.50 1 d PD A 1
F63 F 0.3363(9) 0.1704(11) -0.0345(7) 0.121(6) Uani 0.50 1 d PD A 1
F64 F 0.5251(8) 0.021(2) 0.0786(7) 0.165(12) Uani 0.50 1 d PD A 1
F65 F 0.5202(7) 0.0703(16) 0.1533(9) 0.161(10) Uani 0.50 1 d PD A 1
F66 F 0.4975(8) -0.0594(16) 0.1418(13) 0.121(10) Uani 0.50 1 d PD A 1
O62A O 0.3190(8) 0.092(2) 0.0674(10) 0.036(4) Uani 0.50 1 d P A 2
O64A O 0.3535(12) 0.236(3) 0.1227(13) 0.036(4) Uani 0.50 1 d P A 2
C61A C 0.3484(11) 0.0731(17) -0.0188(10) 0.0510(16) Uani 0.50 1 d P A 2
C62A C 0.3476(8) 0.1234(14) 0.0333(8) 0.0510(16) Uani 0.50 1 d P A 2
C63A C 0.3763(7) 0.2026(13) 0.0362(8) 0.0510(16) Uani 0.50 1 d P A 2
H63A H 0.3959 0.2223 0.0062 0.061 Uiso 0.50 1 calc PR A 2
C64A C 0.3760(7) 0.2528(14) 0.0831(8) 0.0510(16) Uani 0.50 1 d P A 2
C65A C 0.4045(10) 0.341(2) 0.0819(11) 0.0510(16) Uani 0.50 1 d P A 2
F61A F 0.3741(11) 0.1143(13) -0.0575(8) 0.089(7) Uani 0.50 1 d P A 2
F62A F 0.2966(12) 0.066(2) -0.0387(11) 0.100(13) Uani 0.50 1 d P A 2
F63A F 0.3700(7) -0.0039(10) -0.0127(5) 0.092(5) Uani 0.50 1 d P A 2
F64A F 0.4311(8) 0.3573(10) 0.0375(8) 0.106(7) Uani 0.50 1 d P A 2
F65A F 0.4442(6) 0.3432(10) 0.1219(7) 0.090(5) Uani 0.50 1 d P A 2
F66A F 0.3719(17) 0.406(2) 0.0925(18) 0.101(14) Uani 0.50 1 d P A 2
O72 O 0.3523(13) 0.236(3) 0.1256(13) 0.041(4) Uani 0.50 1 d PD A 1
O74 O 0.3849(8) 0.1732(14) 0.2305(7) 0.041(4) Uani 0.50 1 d PD A 1
C71 C 0.4100(9) 0.3381(16) 0.0836(9) 0.060(2) Uani 0.50 1 d PD A 1
C72 C 0.3974(7) 0.2751(13) 0.1282(6) 0.060(2) Uani 0.50 1 d PD A 1
C73 C 0.4347(7) 0.2727(13) 0.1722(6) 0.060(2) Uani 0.50 1 d PD A 1
H73 H 0.4677 0.3060 0.1713 0.073 Uiso 0.50 1 calc PR A 1
C74 C 0.4247(7) 0.2221(13) 0.2178(6) 0.060(2) Uani 0.50 1 d PD A 1
C75 C 0.4650(7) 0.2295(13) 0.2680(7) 0.060(2) Uani 0.50 1 d PD A 1
F71 F 0.4596(7) 0.3712(14) 0.0869(10) 0.133(8) Uani 0.50 1 d PD A 1
F72 F 0.4032(6) 0.3022(10) 0.0355(5) 0.088(4) Uani 0.50 1 d PD A 1
F73 F 0.3749(14) 0.405(2) 0.0836(14) 0.073(11) Uani 0.50 1 d PD A 1
F74 F 0.5147(7) 0.2023(17) 0.2567(10) 0.131(11) Uani 0.50 1 d PD A 1
F75 F 0.4525(8) 0.183(2) 0.3098(8) 0.190(14) Uani 0.50 1 d PD A 1
F76 F 0.4677(14) 0.3072(16) 0.2854(13) 0.26(3) Uani 0.50 1 d PD A 1
O72A O 0.4048(7) 0.0538(15) 0.1404(6) 0.036(4) Uani 0.50 1 d P A 2
O74A O 0.3901(7) 0.1727(14) 0.2214(7) 0.036(4) Uani 0.50 1 d P A 2
C71A C 0.4971(9) 0.0445(15) 0.1127(10) 0.0510(16) Uani 0.50 1 d P A 2
C72A C 0.4530(8) 0.0815(13) 0.1502(8) 0.0510(16) Uani 0.50 1 d P A 2
C73A C 0.4726(7) 0.1468(13) 0.1848(8) 0.0510(16) Uani 0.50 1 d P A 2
H73A H 0.5098 0.1659 0.1831 0.061 Uiso 0.50 1 calc PR A 2
C74A C 0.4376(8) 0.1843(14) 0.2219(8) 0.0510(16) Uani 0.50 1 d P A 2
C75A C 0.4682(9) 0.2634(16) 0.2594(9) 0.0510(16) Uani 0.50 1 d P A 2
F71A F 0.5403(9) 0.083(2) 0.1091(14) 0.206(18) Uani 0.50 1 d P A 2
F72A F 0.4775(7) 0.0211(12) 0.0667(7) 0.113(6) Uani 0.50 1 d P A 2
F73A F 0.5086(19) -0.033(2) 0.1299(17) 0.22(2) Uani 0.50 1 d P A 2
F74A F 0.4964(7) 0.3168(11) 0.2364(8) 0.108(6) Uani 0.50 1 d P A 2
F75A F 0.5034(11) 0.2156(16) 0.2904(8) 0.106(7) Uani 0.50 1 d P A 2
F76A F 0.4326(7) 0.2985(16) 0.2842(11) 0.128(10) Uani 0.50 1 d P A 2
N81 N 0.1984(6) 0.2726(6) 0.4203(3) 0.091(4) Uani 1 1 d D . .
C81 C 0.2043(5) 0.2830(6) 0.4655(4) 0.054(3) Uani 1 1 d D . .
C82 C 0.2095(4) 0.2955(7) 0.5227(3) 0.053(2) Uani 1 1 d D . .
H82A H 0.2472 0.2811 0.5352 0.063 Uiso 1 1 calc R . .
H82B H 0.1833 0.2577 0.5405 0.063 Uiso 1 1 calc R . .
H82C H 0.2016 0.3562 0.5313 0.063 Uiso 1 1 calc R . .
N83 N 0.0579(5) 0.3977(8) 0.1962(5) 0.099(4) Uani 1 1 d . . .
C83 C 0.0122(5) 0.4054(8) 0.2069(5) 0.076(4) Uani 1 1 d . . .
C84 C -0.0453(5) 0.4153(7) 0.2212(4) 0.065(3) Uani 1 1 d . . .
H84A H -0.0584 0.3610 0.2367 0.078 Uiso 1 1 calc R . .
H84B H -0.0679 0.4294 0.1890 0.078 Uiso 1 1 calc R . .
H84C H -0.0482 0.4622 0.2475 0.078 Uiso 1 1 calc R . .
N85 N 0.3448(7) 0.4366(13) 0.2265(9) 0.215(12) Uani 1 1 d . . .
C85 C 0.3881(8) 0.4730(10) 0.2215(7) 0.114(6) Uani 1 1 d . . .
C86 C 0.4418(7) 0.5107(10) 0.2094(7) 0.119(6) Uani 1 1 d . . .
H86A H 0.4628 0.5221 0.2430 0.143 Uiso 1 1 calc R . .
H86B H 0.4362 0.5653 0.1898 0.143 Uiso 1 1 calc R . .
H86C H 0.4624 0.4700 0.1875 0.143 Uiso 1 1 calc R . .
N87 N 0.3178(6) 0.6728(8) 0.2868(5) 0.101(4) Uani 1 1 d . . .
C87 C 0.3265(6) 0.6420(8) 0.3264(6) 0.079(4) Uani 1 1 d . . .
C88 C 0.3375(7) 0.5990(10) 0.3772(6) 0.122(6) Uani 1 1 d . . .
H88A H 0.3730 0.6191 0.3927 0.146 Uiso 1 1 calc R . .
H88B H 0.3390 0.5361 0.3715 0.146 Uiso 1 1 calc R . .
H88C H 0.3081 0.6126 0.4017 0.146 Uiso 1 1 calc R . .
N89 N 0.1330(5) 0.7023(9) 0.0761(5) 0.103(4) Uani 1 1 d . . .
C89 C 0.1015(6) 0.6505(13) 0.0669(6) 0.111(6) Uani 1 1 d . . .
C90 C 0.0622(7) 0.5867(14) 0.0583(9) 0.167(10) Uani 1 1 d . . .
H90A H 0.0772 0.5409 0.0359 0.200 Uiso 1 1 calc R . .
H90B H 0.0295 0.6119 0.0402 0.200 Uiso 1 1 calc R . .
H90C H 0.0520 0.5621 0.0928 0.200 Uiso 1 1 calc R . .
N91 N 0.3894(7) 0.8300(12) 0.0406(9) 0.190(10) Uani 1 1 d . . .
C91 C 0.4332(8) 0.8119(12) 0.0308(9) 0.139(8) Uani 1 1 d . . .
C92 C 0.4891(8) 0.7898(16) 0.0202(10) 0.193(12) Uani 1 1 d . . .
H92A H 0.5038 0.7511 0.0484 0.232 Uiso 1 1 calc R . .
H92B H 0.5115 0.8428 0.0195 0.232 Uiso 1 1 calc R . .
H92C H 0.4904 0.7605 -0.0146 0.232 Uiso 1 1 calc R . .
N93 N 0.485(2) 0.591(3) 0.078(2) 0.63(5) Uani 1 1 d DU . .
C93 C 0.524(2) 0.612(4) 0.1039(19) 0.53(4) Uani 1 1 d DU . .
C94 C 0.583(2) 0.618(7) 0.121(4) 0.78(8) Uani 1 1 d DU . .
H94A H 0.5984 0.5599 0.1249 1.163 Uiso 1 1 calc R . .
H94B H 0.5856 0.6480 0.1561 1.163 Uiso 1 1 calc R . .
H94C H 0.6028 0.6513 0.0948 1.163 Uiso 1 1 calc R . .

loop_
_atom_site_aniso_label
_atom_site_aniso_U_11
_atom_site_aniso_U_22
_atom_site_aniso_U_33
_atom_site_aniso_U_23
_atom_site_aniso_U_13
_atom_site_aniso_U_12
Ho1 0.02551(17) 0.02540(18) 0.01882(16) -0.00221(13) 0.00283(12) -0.00153(14)
Ho2 0.0450(2) 0.0296(2) 0.01936(17) 0.00300(14) 0.00029(14) 0.00125(16)
Ho3 0.02552(18) 0.0312(2) 0.02937(19) -0.00189(15) 0.00601(14) -0.00141(15)
Cr1 0.0351(7) 0.0265(7) 0.0282(6) -0.0006(5) 0.0057(5) 0.0040(5)
Cr2 0.0292(6) 0.0253(6) 0.0185(6) -0.0022(5) 0.0027(5) -0.0017(5)
F11 0.041(2) 0.026(2) 0.019(2) -0.0004(17) 0.0061(17) -0.0017(18)
F12 0.044(3) 0.036(3) 0.036(3) 0.006(2) 0.004(2) 0.003(2)
F13 0.031(2) 0.030(2) 0.024(2) -0.0020(17) 0.0075(17) -0.0006(18)
F1 0.031(2) 0.029(2) 0.028(2) -0.0016(18) 0.0036(17) 0.0026(18)
F2 0.053(3) 0.032(3) 0.029(2) 0.0018(19) 0.003(2) 0.003(2)
F3 0.032(2) 0.033(2) 0.040(3) -0.004(2) 0.0063(19) -0.0020(19)
F4 0.029(2) 0.027(2) 0.025(2) -0.0065(17) -0.0003(17) 0.0007(17)
F5 0.045(3) 0.027(2) 0.024(2) -0.0013(18) 0.0000(18) -0.0009(19)
F6 0.030(2) 0.031(2) 0.035(2) -0.0054(19) 0.0087(18) -0.0027(18)
N1 0.056(5) 0.042(5) 0.079(6) -0.009(4) 0.000(4) 0.021(4)
N2 0.079(6) 0.038(4) 0.030(4) -0.007(3) 0.010(4) 0.013(4)
N3 0.061(5) 0.037(4) 0.065(5) -0.007(4) 0.032(4) -0.004(4)
N4 0.050(5) 0.044(5) 0.069(6) -0.017(4) -0.027(4) 0.007(4)
N5 0.119(7) 0.029(4) 0.023(4) -0.001(3) 0.000(4) 0.008(4)
N6 0.052(5) 0.039(4) 0.070(6) -0.016(4) 0.033(4) -0.009(4)
C1 0.101(9) 0.036(6) 0.096(9) -0.005(6) 0.033(7) 0.016(6)
C2 0.066(6) 0.033(5) 0.058(6) -0.003(4) 0.018(5) 0.015(4)
C3 0.050(6) 0.044(6) 0.063(6) -0.002(5) 0.015(5) 0.022(5)
C4 0.066(6) 0.030(5) 0.049(5) -0.004(4) 0.019(5) 0.006(4)
C5 0.063(6) 0.026(4) 0.054(6) -0.001(4) 0.014(5) 0.003(4)
C6 0.039(5) 0.064(7) 0.074(7) -0.002(6) -0.002(5) 0.012(5)
C7 0.074(7) 0.044(5) 0.035(5) -0.008(4) 0.010(4) 0.004(5)
C8 0.053(6) 0.037(5) 0.059(6) 0.004(4) 0.013(5) -0.007(4)
C9 0.052(5) 0.035(5) 0.042(5) -0.010(4) 0.000(4) 0.001(4)
C10 0.041(4) 0.031(4) 0.026(4) -0.008(3) 0.004(3) -0.001(4)
C11 0.042(5) 0.031(4) 0.034(4) -0.009(4) -0.003(4) -0.004(4)
C12 0.049(5) 0.028(4) 0.035(4) -0.002(4) 0.002(4) -0.005(4)
C13 0.041(5) 0.027(4) 0.032(4) -0.011(3) 0.008(3) 0.001(3)
C14 0.047(5) 0.057(6) 0.055(6) -0.015(5) -0.020(4) 0.003(5)
C15 0.075(7) 0.042(5) 0.026(4) -0.003(4) 0.003(4) 0.001(5)
C16 0.054(6) 0.043(6) 0.067(7) -0.016(5) 0.028(5) -0.007(5)
O22 0.033(3) 0.035(3) 0.026(3) -0.002(2) 0.004(2) -0.006(2)
O24 0.041(3) 0.031(3) 0.024(3) -0.003(2) 0.000(2) -0.008(2)
C21 0.046(5) 0.048(6) 0.037(5) -0.007(4) -0.002(4) -0.015(4)
C22 0.029(4) 0.035(4) 0.034(4) 0.000(4) -0.002(3) -0.005(3)
C23 0.054(5) 0.045(5) 0.033(5) -0.011(4) -0.012(4) -0.017(4)
C24 0.051(5) 0.041(5) 0.021(4) -0.005(4) -0.001(4) 0.005(4)
C25 0.076(7) 0.054(6) 0.021(4) -0.004(4) -0.009(4) -0.011(5)
F21 0.088(4) 0.086(5) 0.056(4) -0.011(3) -0.006(3) -0.056(4)
F22 0.068(4) 0.044(3) 0.062(4) 0.014(3) -0.003(3) -0.019(3)
F23 0.044(3) 0.062(4) 0.097(5) 0.005(3) 0.019(3) -0.017(3)
F24 0.189(8) 0.119(6) 0.026(3) -0.019(4) 0.008(4) -0.087(6)
F25 0.088(5) 0.130(6) 0.031(3) -0.003(3) 0.018(3) 0.001(4)
F26 0.139(6) 0.083(5) 0.040(3) 0.022(3) 0.006(4) 0.035(5)
O32 0.027(3) 0.036(3) 0.054(4) -0.008(3) 0.011(3) -0.001(3)
O34 0.041(3) 0.042(3) 0.026(3) 0.000(2) -0.004(2) 0.012(3)
C31 0.039(6) 0.047(6) 0.109(10) -0.031(6) 0.025(6) -0.006(5)
C32 0.035(5) 0.030(5) 0.071(7) -0.022(5) 0.014(4) -0.006(4)
C33 0.036(5) 0.052(6) 0.081(8) -0.015(6) -0.002(5) 0.016(4)
C34 0.057(6) 0.040(5) 0.041(5) -0.006(4) -0.009(4) 0.013(4)
C35 0.097(9) 0.072(8) 0.043(6) 0.004(6) -0.008(6) 0.051(7)
F31 0.071(4) 0.060(4) 0.211(10) 0.020(5) 0.080(5) 0.026(4)
F32 0.045(3) 0.058(4) 0.111(5) -0.004(4) 0.017(3) -0.012(3)
F33 0.073(5) 0.140(7) 0.096(6) -0.057(5) 0.053(4) -0.036(5)
F34 0.137(8) 0.161(9) 0.161(9) 0.080(8) 0.013(7) 0.099(7)
F35 0.198(9) 0.080(5) 0.042(4) -0.003(3) -0.036(4) 0.045(5)
F36 0.179(9) 0.062(5) 0.067(5) 0.019(4) -0.017(5) -0.002(5)
O42 0.068(4) 0.037(3) 0.029(3) 0.010(3) 0.009(3) 0.004(3)
O44 0.065(4) 0.057(4) 0.039(4) -0.001(3) -0.010(3) 0.016(3)
C41 0.29(2) 0.038(7) 0.031(6) 0.004(5) 0.056(10) -0.047(10)
C42 0.103(9) 0.046(6) 0.030(5) 0.007(4) -0.001(5) -0.001(6)
C43 0.108(10) 0.065(8) 0.060(7) 0.025(6) -0.020(7) 0.015(7)
C44 0.075(7) 0.054(7) 0.059(7) -0.007(6) -0.013(6) 0.010(6)
C45 0.076(9) 0.091(10) 0.098(11) 0.008(9) -0.050(9) 0.022(8)
F41 0.263(16) 0.253(18) 0.32(2) 0.251(18) -0.130(15) -0.125(14)
F42 0.60(3) 0.119(10) 0.37(2) -0.090(13) 0.42(3) -0.164(16)
F43 0.287(16) 0.140(10) 0.124(9) -0.002(8) 0.053(9) -0.130(11)
F44 0.139(11) 0.36(3) 0.40(3) 0.24(2) -0.121(15) 0.008(13)
F45 0.125(9) 0.180(13) 0.42(3) -0.147(17) -0.144(13) 0.042(9)
F46 0.104(8) 0.58(4) 0.140(10) -0.106(16) -0.052(7) 0.193(15)
O52 0.075(4) 0.046(4) 0.021(3) 0.001(3) 0.007(3) 0.006(3)
O54 0.073(4) 0.044(4) 0.036(4) 0.006(3) -0.008(3) 0.007(3)
C51 0.095(9) 0.071(8) 0.055(7) 0.005(6) 0.048(7) -0.013(7)
C52 0.091(8) 0.045(6) 0.035(5) -0.005(4) 0.013(5) -0.007(5)
C53 0.102(9) 0.046(6) 0.036(5) 0.005(4) 0.007(5) -0.005(6)
C54 0.085(7) 0.035(5) 0.029(5) 0.001(4) -0.011(5) -0.001(5)
C55 0.114(10) 0.046(7) 0.050(7) 0.003(5) -0.022(6) 0.019(7)
F51 0.122(7) 0.222(11) 0.079(6) -0.073(6) 0.056(5) -0.042(7)
F52 0.096(6) 0.171(9) 0.118(7) 0.057(7) 0.053(5) 0.033(6)
F53 0.124(7) 0.123(7) 0.125(7) -0.025(6) 0.059(6) -0.052(6)
F54 0.178(8) 0.097(6) 0.040(4) -0.022(4) -0.021(4) 0.035(5)
F55 0.152(7) 0.072(5) 0.081(5) 0.006(4) -0.051(5) -0.027(5)
F56 0.161(7) 0.077(5) 0.060(4) -0.007(4) -0.027(4) 0.040(5)
O62 0.044(8) 0.045(8) 0.035(6) -0.006(5) 0.013(4) 0.000(6)
O64 0.044(8) 0.045(8) 0.035(6) -0.006(5) 0.013(4) 0.000(6)
C61 0.056(4) 0.064(5) 0.061(5) -0.008(4) 0.012(4) -0.008(4)
C62 0.056(4) 0.064(5) 0.061(5) -0.008(4) 0.012(4) -0.008(4)
C63 0.056(4) 0.064(5) 0.061(5) -0.008(4) 0.012(4) -0.008(4)
C64 0.056(4) 0.064(5) 0.061(5) -0.008(4) 0.012(4) -0.008(4)
C65 0.056(4) 0.064(5) 0.061(5) -0.008(4) 0.012(4) -0.008(4)
F61 0.089(13) 0.15(2) 0.087(15) -0.051(17) 0.067(11) -0.037(15)
F62 0.066(13) 0.066(10) 0.048(11) -0.016(8) 0.035(10) -0.019(9)
F63 0.190(19) 0.103(13) 0.071(11) 0.018(10) 0.007(12) -0.016(14)
F64 0.073(13) 0.32(4) 0.103(15) 0.016(19) 0.043(11) 0.072(18)
F65 0.064(11) 0.27(3) 0.15(2) -0.03(2) -0.021(12) 0.033(15)
F66 0.074(11) 0.12(2) 0.17(2) 0.076(16) 0.032(12) 0.063(11)
O62A 0.024(6) 0.051(9) 0.034(5) -0.002(5) 0.006(4) -0.007(5)
O64A 0.024(6) 0.051(9) 0.034(5) -0.002(5) 0.006(4) -0.007(5)
C61A 0.036(3) 0.061(4) 0.056(4) -0.001(3) 0.007(3) -0.002(3)
C62A 0.036(3) 0.061(4) 0.056(4) -0.001(3) 0.007(3) -0.002(3)
C63A 0.036(3) 0.061(4) 0.056(4) -0.001(3) 0.007(3) -0.002(3)
C64A 0.036(3) 0.061(4) 0.056(4) -0.001(3) 0.007(3) -0.002(3)
C65A 0.036(3) 0.061(4) 0.056(4) -0.001(3) 0.007(3) -0.002(3)
F61A 0.142(18) 0.085(14) 0.041(8) 0.000(10) 0.039(9) -0.024(13)
F62A 0.091(16) 0.14(3) 0.063(13) -0.038(14) -0.039(11) 0.003(14)
F63A 0.132(13) 0.096(11) 0.047(8) -0.020(7) 0.002(8) 0.042(10)
F64A 0.139(15) 0.063(9) 0.123(15) -0.012(9) 0.089(13) -0.053(10)
F65A 0.066(9) 0.074(10) 0.129(14) 0.034(9) -0.007(9) -0.040(7)
F66A 0.12(3) 0.039(17) 0.15(3) -0.003(15) 0.06(2) -0.005(15)
O72 0.044(8) 0.045(8) 0.035(6) -0.006(5) 0.013(4) 0.000(6)
O74 0.044(8) 0.045(8) 0.035(6) -0.006(5) 0.013(4) 0.000(6)
C71 0.056(4) 0.064(5) 0.061(5) -0.008(4) 0.012(4) -0.008(4)
C72 0.056(4) 0.064(5) 0.061(5) -0.008(4) 0.012(4) -0.008(4)
C73 0.056(4) 0.064(5) 0.061(5) -0.008(4) 0.012(4) -0.008(4)
C74 0.056(4) 0.064(5) 0.061(5) -0.008(4) 0.012(4) -0.008(4)
C75 0.056(4) 0.064(5) 0.061(5) -0.008(4) 0.012(4) -0.008(4)
F71 0.090(13) 0.149(19) 0.16(2) 0.019(16) 0.004(13) -0.077(13)
F72 0.101(11) 0.086(11) 0.081(10) 0.005(8) 0.038(8) 0.001(9)
F73 0.10(2) 0.054(18) 0.062(11) 0.019(10) 0.008(12) 0.024(14)
F74 0.075(13) 0.113(16) 0.20(3) -0.04(2) -0.075(17) 0.021(11)
F75 0.108(15) 0.31(4) 0.141(19) 0.05(2) -0.083(14) -0.09(2)
F76 0.27(5) 0.26(4) 0.22(4) -0.19(4) -0.19(4) 0.18(4)
O72A 0.024(6) 0.051(9) 0.034(5) -0.002(5) 0.006(4) -0.007(5)
O74A 0.024(6) 0.051(9) 0.034(5) -0.002(5) 0.006(4) -0.007(5)
C71A 0.036(3) 0.061(4) 0.056(4) -0.001(3) 0.007(3) -0.002(3)
C72A 0.036(3) 0.061(4) 0.056(4) -0.001(3) 0.007(3) -0.002(3)
C73A 0.036(3) 0.061(4) 0.056(4) -0.001(3) 0.007(3) -0.002(3)
C74A 0.036(3) 0.061(4) 0.056(4) -0.001(3) 0.007(3) -0.002(3)
C75A 0.036(3) 0.061(4) 0.056(4) -0.001(3) 0.007(3) -0.002(3)
F71A 0.103(16) 0.26(3) 0.26(3) -0.18(3) 0.13(2) -0.086(18)
F72A 0.079(11) 0.149(16) 0.115(14) -0.012(12) 0.049(10) 0.047(11)
F73A 0.34(5) 0.14(2) 0.20(3) 0.10(2) 0.15(3) 0.18(3)
F74A 0.098(12) 0.078(11) 0.146(16) 0.010(11) -0.020(11) -0.048(10)
F75A 0.113(16) 0.099(16) 0.101(15) 0.005(13) -0.058(13) 0.007(12)
F76A 0.066(11) 0.144(19) 0.17(2) -0.106(17) 0.005(12) -0.027(12)
N81 0.193(12) 0.054(6) 0.027(5) 0.002(4) 0.011(6) 0.010(7)
C81 0.091(8) 0.038(5) 0.035(5) 0.002(4) 0.012(5) 0.013(5)
C82 0.065(6) 0.062(6) 0.031(5) -0.007(4) 0.006(4) 0.009(5)
N83 0.081(8) 0.117(10) 0.097(9) -0.065(7) -0.034(6) 0.042(7)
C83 0.078(8) 0.080(8) 0.067(8) -0.039(6) -0.031(6) 0.036(7)
C84 0.085(8) 0.065(7) 0.045(6) 0.004(5) 0.004(5) 0.030(6)
N85 0.130(13) 0.200(19) 0.32(3) 0.162(19) 0.156(16) 0.059(12)
C85 0.160(16) 0.068(9) 0.117(13) 0.006(9) 0.057(12) 0.010(10)
C86 0.142(14) 0.087(11) 0.132(14) -0.014(10) 0.037(11) -0.059(10)
N87 0.158(12) 0.071(7) 0.074(8) 0.022(6) -0.006(7) -0.010(7)
C87 0.098(10) 0.056(7) 0.084(9) 0.023(7) -0.007(7) -0.008(7)
C88 0.156(15) 0.090(11) 0.116(13) 0.036(10) -0.059(11) -0.034(11)
N89 0.081(8) 0.121(11) 0.106(10) -0.036(8) -0.018(7) -0.006(7)
C89 0.062(8) 0.167(17) 0.106(12) -0.082(12) 0.010(8) -0.006(10)
C90 0.098(13) 0.17(2) 0.23(3) -0.108(19) -0.017(14) -0.016(13)
N91 0.142(14) 0.148(15) 0.29(3) -0.010(15) 0.143(16) -0.010(12)
C91 0.121(14) 0.120(15) 0.18(2) -0.024(13) 0.098(14) -0.020(11)
C92 0.128(16) 0.19(2) 0.27(3) 0.03(2) 0.119(19) 0.021(16)
N93 0.68(7) 0.41(5) 0.80(8) 0.43(6) 0.05(6) -0.18(5)
C93 0.94(10) 0.35(6) 0.31(5) -0.19(4) 0.36(6) -0.06(7)
C94 0.71(11) 0.69(11) 0.93(12) 0.01(9) 0.05(9) -0.16(9)

loop_
_atom_type_symbol
_atom_type_description
_atom_type_scat_dispersion_real
_atom_type_scat_dispersion_imag
_atom_type_scat_source
C C .0033 .0016 'International Tables Vol C Tables 4.2.6.8 and 6.1.1.4'
H H .0000 .0000 'International Tables Vol C Tables 4.2.6.8 and 6.1.1.4'
Cr Cr .3209 .6236 'International Tables Vol C Tables 4.2.6.8 and 6.1.1.4'
F F .0171 .0103 'International Tables Vol C Tables 4.2.6.8 and 6.1.1.4'
Ho Ho -.2175 4.6783 'International Tables Vol C Tables 4.2.6.8 and 6.1.1.4'
N N .0061 .0033 'International Tables Vol C Tables 4.2.6.8 and 6.1.1.4'
O O .0106 .0060 'International Tables Vol C Tables 4.2.6.8 and 6.1.1.4'

loop_
_geom_angle_atom_site_label_1
_geom_angle_atom_site_label_2
_geom_angle_atom_site_label_3
_geom_angle
F11 Ho1 F13 97.20(15)
F11 Ho1 F4 76.84(14)
F13 Ho1 F4 74.00(14)
F11 Ho1 F1 74.55(14)
F13 Ho1 F1 76.65(15)
F4 Ho1 F1 135.54(14)
F11 Ho1 O22 90.84(16)
F13 Ho1 O22 144.42(16)
F4 Ho1 O22 141.44(15)
F1 Ho1 O22 72.23(16)
F11 Ho1 O34 144.15(16)
F13 Ho1 O34 91.77(17)
F4 Ho1 O34 72.46(16)
F1 Ho1 O34 141.23(16)
O22 Ho1 O34 101.73(18)
F11 Ho1 O32 82.18(18)
F13 Ho1 O32 147.05(17)
F4 Ho1 O32 73.81(16)
F1 Ho1 O32 133.43(17)
O22 Ho1 O32 68.32(18)
O34 Ho1 O32 71.94(19)
F11 Ho1 O24 147.69(16)
F13 Ho1 O24 82.93(16)
F4 Ho1 O24 132.91(16)
F1 Ho1 O24 74.08(16)
O22 Ho1 O24 72.39(17)
O34 Ho1 O24 67.78(18)
O32 Ho1 O24 114.80(19)
F11 Ho2 F12 94.67(15)
F11 Ho2 F5 79.54(15)
F12 Ho2 F5 73.60(16)
F11 Ho2 F2 75.01(15)
F12 Ho2 F2 75.52(17)
F5 Ho2 F2 137.77(15)
F11 Ho2 O54 142.10(19)
F12 Ho2 O54 105.3(2)
F5 Ho2 O54 75.86(18)
F2 Ho2 O54 140.74(19)
F11 Ho2 O42 98.66(18)
F12 Ho2 O42 143.72(19)
F5 Ho2 O42 142.01(18)
F2 Ho2 O42 75.64(18)
O54 Ho2 O42 84.0(2)
F11 Ho2 O44 148.16(18)
F12 Ho2 O44 78.5(2)
F5 Ho2 O44 126.5(2)
F2 Ho2 O44 73.17(19)
O54 Ho2 O44 68.8(2)
O42 Ho2 O44 72.4(2)
F11 Ho2 O52 74.94(17)
F12 Ho2 O52 147.74(19)
F5 Ho2 O52 74.49(18)
F2 Ho2 O52 128.29(19)
O54 Ho2 O52 71.0(2)
O42 Ho2 O52 68.5(2)
O44 Ho2 O52 125.7(2)
F12 Ho3 F13 94.16(16)
F12 Ho3 F3 74.63(16)
F13 Ho3 F3 78.09(15)
F12 Ho3 F6 77.74(16)
F13 Ho3 F6 74.94(15)
F3 Ho3 F6 139.46(15)
F12 Ho3 O72 141.1(9)
F13 Ho3 O72 104.1(8)
F3 Ho3 O72 142.2(11)
F6 Ho3 O72 74.5(12)
F12 Ho3 O64 101.8(5)
F13 Ho3 O64 144.1(4)
F3 Ho3 O64 75.6(6)
F6 Ho3 O64 139.6(5)
O72 Ho3 O64 83.1(12)
F12 Ho3 O72A 107.1(5)
F13 Ho3 O72A 137.8(4)
F3 Ho3 O72A 73.3(5)
F6 Ho3 O72A 144.2(5)
O72 Ho3 O72A 81.8(13)
O64 Ho3 O72A 6.9(6)
F12 Ho3 O64A 142.7(9)
F13 Ho3 O64A 104.0(7)
F3 Ho3 O64A 140.6(11)
F6 Ho3 O64A 76.0(12)
O72 Ho3 O64A 2(2)
O64 Ho3 O64A 82.2(13)
O72A Ho3 O64A 80.8(12)
F12 Ho3 O62 147.7(8)
F13 Ho3 O62 76.2(5)
F3 Ho3 O62 73.2(8)
F6 Ho3 O62 127.1(6)
O72 Ho3 O62 70.9(13)
O64 Ho3 O62 73.1(5)
O72A Ho3 O62 66.3(6)
O64A Ho3 O62 69.3(13)
F12 Ho3 O74A 78.1(4)
F13 Ho3 O74A 151.4(5)
F3 Ho3 O74A 124.7(6)
F6 Ho3 O74A 76.5(5)
O72 Ho3 O74A 69.5(9)
O64 Ho3 O74A 64.3(6)
O72A Ho3 O74A 70.3(5)
O64A Ho3 O74A 70.4(7)
O62 Ho3 O74A 124.0(7)
F12 Ho3 O62A 148.8(8)
F13 Ho3 O62A 73.0(5)
F3 Ho3 O62A 74.9(8)
F6 Ho3 O62A 123.6(6)
O72 Ho3 O62A 70.0(12)
O64 Ho3 O62A 76.9(6)
O72A Ho3 O62A 70.0(5)
O64A Ho3 O62A 68.5(12)
O62 Ho3 O62A 3.9(9)
O74A Ho3 O62A 126.0(7)
F12 Ho3 O74 72.8(4)
F13 Ho3 O74 146.9(5)
F3 Ho3 O74 124.6(6)
F6 Ho3 O74 72.6(5)
O72 Ho3 O74 73.3(7)
O64 Ho3 O74 68.9(6)
O72A Ho3 O74 75.2(6)
O64A Ho3 O74 74.4(9)
O62 Ho3 O74 130.1(7)
O74A Ho3 O74 6.1(6)
O62A Ho3 O74 132.1(7)
F1 Cr1 F2 92.44(19)
F1 Cr1 F3 92.05(19)
F2 Cr1 F3 95.0(2)
F1 Cr1 N1 176.3(3)
F2 Cr1 N1 85.6(3)
F3 Cr1 N1 91.3(3)
F1 Cr1 N3 88.1(3)
F2 Cr1 N3 91.1(3)
F3 Cr1 N3 173.9(3)
N1 Cr1 N3 88.8(3)
F1 Cr1 N2 93.3(3)
F2 Cr1 N2 174.0(3)
F3 Cr1 N2 86.6(3)
N1 Cr1 N2 88.5(3)
N3 Cr1 N2 87.3(3)
F4 Cr2 F5 91.98(18)
F4 Cr2 F6 92.61(18)
F5 Cr2 F6 94.13(19)
F4 Cr2 N6 93.6(3)
F5 Cr2 N6 87.2(3)
F6 Cr2 N6 173.6(3)
F4 Cr2 N4 176.7(3)
F5 Cr2 N4 91.2(3)
F6 Cr2 N4 86.3(3)
N6 Cr2 N4 87.4(3)
F4 Cr2 N5 88.3(3)
F5 Cr2 N5 174.3(3)
F6 Cr2 N5 91.5(3)
N6 Cr2 N5 87.1(3)
N4 Cr2 N5 88.6(3)
Ho1 F11 Ho2 143.3(2)
Ho3 F12 Ho2 146.9(2)
Ho1 F13 Ho3 143.6(2)
Cr1 F1 Ho1 144.5(2)
Cr1 F2 Ho2 143.3(2)
Cr1 F3 Ho3 144.7(2)
Cr2 F4 Ho1 145.5(2)
Cr2 F5 Ho2 145.4(2)
Cr2 F6 Ho3 142.0(2)
C6 N1 C3 114.5(8)
C6 N1 Cr1 116.8(6)
C3 N1 Cr1 116.7(6)
C6 N1 H1 101.7
C3 N1 H1 101.7
Cr1 N1 H1 101.7
C7 N2 C4 114.5(7)
C7 N2 Cr1 116.8(5)
C4 N2 Cr1 117.0(5)
C7 N2 H2 101.6
C4 N2 H2 101.6
Cr1 N2 H2 101.6
C8 N3 C5 113.0(7)
C8 N3 Cr1 117.7(6)
C5 N3 Cr1 116.5(6)
C8 N3 H3 102.1
C5 N3 H3 102.1
Cr1 N3 H3 102.1
C14 N4 C11 116.3(7)
C14 N4 Cr2 119.0(6)
C11 N4 Cr2 118.1(5)
C14 N4 H4 98.6
C11 N4 H4 98.6
Cr2 N4 H4 98.6
C15 N5 C12 116.3(7)
C15 N5 Cr2 118.1(6)
C12 N5 Cr2 119.3(5)
C15 N5 H5 98.4
C12 N5 H5 98.4
Cr2 N5 H5 98.4
C16 N6 C13 116.0(7)
C16 N6 Cr2 117.5(6)
C13 N6 Cr2 119.5(5)
C16 N6 H6 98.9
C13 N6 H6 98.9
Cr2 N6 H6 98.9
C2 C1 H1A 109.5
C2 C1 H1B 109.5
H1A C1 H1B 109.5
C2 C1 H1C 109.5
H1A C1 H1C 109.5
H1B C1 H1C 109.5
C3 C2 C4 112.0(8)
C3 C2 C5 110.0(8)
C4 C2 C5 111.4(8)
C3 C2 C1 107.6(9)
C4 C2 C1 108.8(8)
C5 C2 C1 106.9(8)
N1 C3 C2 113.9(7)
N1 C3 H3A 108.8
C2 C3 H3A 108.8
N1 C3 H3B 108.8
C2 C3 H3B 108.8
H3A C3 H3B 107.7
N2 C4 C2 113.4(8)
N2 C4 H4A 108.9
C2 C4 H4A 108.9
N2 C4 H4B 108.9
C2 C4 H4B 108.9
H4A C4 H4B 107.7
N3 C5 C2 113.2(7)
N3 C5 H5A 108.9
C2 C5 H5A 108.9
N3 C5 H5B 108.9
C2 C5 H5B 108.9
H5A C5 H5B 107.8
N1 C6 H6A 109.5
N1 C6 H6B 109.5
H6A C6 H6B 109.5
N1 C6 H6C 109.5
H6A C6 H6C 109.5
H6B C6 H6C 109.5
N2 C7 H7A 109.5
N2 C7 H7B 109.5
H7A C7 H7B 109.5
N2 C7 H7C 109.5
H7A C7 H7C 109.5
H7B C7 H7C 109.5
N3 C8 H8A 109.5
N3 C8 H8B 109.5
H8A C8 H8B 109.5
N3 C8 H8C 109.5
H8A C8 H8C 109.5
H8B C8 H8C 109.5
C10 C9 H9A 109.5
C10 C9 H9B 109.5
H9A C9 H9B 109.5
C10 C9 H9C 109.5
H9A C9 H9C 109.5
H9B C9 H9C 109.5
C11 C10 C9 108.1(6)
C11 C10 C12 111.4(7)
C9 C10 C12 107.7(7)
C11 C10 C13 110.8(7)
C9 C10 C13 107.9(6)
C12 C10 C13 110.8(6)
N4 C11 C10 115.2(6)
N4 C11 H11A 108.5
C10 C11 H11A 108.5
N4 C11 H11B 108.5
C10 C11 H11B 108.5
H11A C11 H11B 107.5
N5 C12 C10 113.5(7)
N5 C12 H12A 108.9
C10 C12 H12A 108.9
N5 C12 H12B 108.9
C10 C12 H12B 108.9
H12A C12 H12B 107.7
N6 C13 C10 113.0(6)
N6 C13 H13A 109.0
C10 C13 H13A 109.0
N6 C13 H13B 109.0
C10 C13 H13B 109.0
H13A C13 H13B 107.8
N4 C14 H14A 109.5
N4 C14 H14B 109.5
H14A C14 H14B 109.5
N4 C14 H14C 109.5
H14A C14 H14C 109.5
H14B C14 H14C 109.5
N5 C15 H15A 109.5
N5 C15 H15B 109.5
H15A C15 H15B 109.5
N5 C15 H15C 109.5
H15A C15 H15C 109.5
H15B C15 H15C 109.5
N6 C16 H16A 109.5
N6 C16 H16B 109.5
H16A C16 H16B 109.5
N6 C16 H16C 109.5
H16A C16 H16C 109.5
H16B C16 H16C 109.5
C22 O22 Ho1 135.9(5)
C24 O24 Ho1 134.0(5)
F21 C21 F23 107.1(7)
F21 C21 F22 106.8(8)
F23 C21 F22 106.8(7)
F21 C21 C22 114.7(7)
F23 C21 C22 109.8(7)
F22 C21 C22 111.3(7)
O22 C22 C23 128.1(7)
O22 C22 C21 113.1(6)
C23 C22 C21 118.8(7)
C22 C23 C24 120.6(7)
C22 C23 H23 119.7
C24 C23 H23 119.7
O24 C24 C23 129.0(7)
O24 C24 C25 112.9(7)
C23 C24 C25 118.2(7)
F26 C25 F24 109.2(8)
F26 C25 F25 105.5(8)
F24 C25 F25 104.9(8)
F26 C25 C24 111.0(8)
F24 C25 C24 113.9(8)
F25 C25 C24 111.8(7)
C32 O32 Ho1 134.8(6)
C34 O34 Ho1 135.0(6)
F31 C31 F33 108.1(9)
F31 C31 F32 106.2(8)
F33 C31 F32 103.5(10)
F31 C31 C32 115.8(10)
F33 C31 C32 111.5(8)
F32 C31 C32 110.8(8)
O32 C32 C33 128.6(8)
O32 C32 C31 114.8(9)
C33 C32 C31 116.6(9)
C32 C33 C34 120.4(8)
C32 C33 H33 119.8
C34 C33 H33 119.8
O34 C34 C33 128.0(9)
O34 C34 C35 113.9(9)
C33 C34 C35 118.1(9)
F34 C35 F35 109.1(10)
F34 C35 F36 105.7(11)
F35 C35 F36 104.4(11)
F34 C35 C34 115.6(11)
F35 C35 C34 110.6(9)
F36 C35 C34 110.8(9)
C42 O42 Ho2 132.9(7)
C44 O44 Ho2 130.6(7)
F42 C41 F43 116(3)
F42 C41 F41 105.4(17)
F43 C41 F41 95.7(14)
F42 C41 C42 114.6(12)
F43 C41 C42 112.3(10)
F41 C41 C42 111.1(18)
O42 C42 C43 128.0(10)
O42 C42 C41 111.1(12)
C43 C42 C41 120.9(11)
C42 C43 C44 120.3(10)
C42 C43 H43 119.9
C44 C43 H43 119.9
O44 C44 C43 129.2(11)
O44 C44 C45 114.5(12)
C43 C44 C45 116.3(11)
F46 C45 F45 109.2(19)
F46 C45 F44 101.1(18)
F45 C45 F44 96.7(16)
F46 C45 C44 115.2(13)
F45 C45 C44 116.0(14)
F44 C45 C44 116.2(16)
C52 O52 Ho2 133.2(7)
C54 O54 Ho2 136.7(7)
F51 C51 F53 103.5(9)
F51 C51 F52 108.7(12)
F53 C51 F52 101.7(12)
F51 C51 C52 116.1(12)
F53 C51 C52 111.1(10)
F52 C51 C52 114.3(9)
O52 C52 C53 127.6(10)
O52 C52 C51 115.1(10)
C53 C52 C51 117.3(9)
C54 C53 C52 121.6(9)
C54 C53 H53 119.2
C52 C53 H53 119.2
O54 C54 C53 126.6(9)
O54 C54 C55 114.5(10)
C53 C54 C55 118.9(10)
F56 C55 F55 105.7(11)
F56 C55 F54 106.3(9)
F55 C55 F54 103.8(9)
F56 C55 C54 112.9(9)
F55 C55 C54 112.1(9)
F54 C55 C54 115.1(11)
C62 O62 Ho3 136.6(17)
C64 O64 Ho3 129.3(13)
F61 C61 F62 108.9(19)
F61 C61 F63 103.6(18)
F62 C61 F63 105(2)
F61 C61 C62 115.0(18)
F62 C61 C62 112.8(18)
F63 C61 C62 110.7(17)
O62 C62 C63 122.7(16)
O62 C62 C61 117.8(17)
C63 C62 C61 119.1(15)
C62 C63 C64 122.4(14)
C62 C63 H63 118.8
C64 C63 H63 118.8
O64 C64 C63 132.5(15)
O64 C64 C65 109.2(14)
C63 C64 C65 118.3(13)
F66 C65 F64 111(2)
F66 C65 F65 107(2)
F64 C65 F65 98.5(17)
F66 C65 C64 116.6(16)
F64 C65 C64 111.9(15)
F65 C65 C64 110.4(15)
C62A O62A Ho3 133(2)
C64A O64A Ho3 138(4)
F63A C61A F61A 109(2)
F63A C61A F62A 110(3)
F61A C61A F62A 103(3)
F63A C61A C62A 112(2)
F61A C61A C62A 114(2)
F62A C61A C62A 109(2)
O62A C62A C63A 127(2)
O62A C62A C61A 115(2)
C63A C62A C61A 117.8(19)
C64A C63A C62A 120.2(18)
C64A C63A H63A 119.9
C62A C63A H63A 119.9
O64A C64A C63A 127(3)
O64A C64A C65A 116(3)
C63A C64A C65A 117.3(19)
F66A C65A F64A 110(3)
F66A C65A F65A 105(3)
F64A C65A F65A 105(2)
F66A C65A C64A 113(3)
F64A C65A C64A 114(2)
F65A C65A C64A 108(2)
C72 O72 Ho3 135(3)
C74 O74 Ho3 123.9(13)
F71 C71 F72 107.7(19)
F71 C71 F73 106(2)
F72 C71 F73 105(2)
F71 C71 C72 114.4(18)
F72 C71 C72 112.1(17)
F73 C71 C72 110(2)
O72 C72 C73 124.6(19)
O72 C72 C71 118.1(19)
C73 C72 C71 116.9(14)
C72 C73 C74 121.6(14)
C72 C73 H73 119.2
C74 C73 H73 119.2
O74 C74 C73 133.1(17)
O74 C74 C75 107.5(14)
C73 C74 C75 119.0(14)
F76 C75 F75 105(2)
F76 C75 F74 110(2)
F75 C75 F74 103.5(19)
F76 C75 C74 111.4(17)
F75 C75 C74 116.2(15)
F74 C75 C74 110.9(16)
C72A O72A Ho3 130.7(16)
C74A O74A Ho3 140.2(15)
F71A C71A F72A 111(3)
F71A C71A F73A 107(3)
F72A C71A F73A 96(3)
F71A C71A C72A 119(2)
F72A C71A C72A 113.8(18)
F73A C71A C72A 106(2)
O72A C72A C73A 131.0(19)
O72A C72A C71A 114.3(19)
C73A C72A C71A 114.2(17)
C72A C73A C74A 120.2(17)
C72A C73A H73A 119.9
C74A C73A H73A 119.9
O74A C74A C73A 123(2)
O74A C74A C75A 122.1(19)
C73A C74A C75A 113.4(16)
F76A C75A F74A 111(2)
F76A C75A F75A 114(3)
F74A C75A F75A 106(2)
F76A C75A C74A 107.4(18)
F74A C75A C74A 118(2)
F75A C75A C74A 100.4(19)
N81 C81 C82 177.9(13)
C81 C82 H82A 109.5
C81 C82 H82B 109.5
H82A C82 H82B 109.5
C81 C82 H82C 109.5
H82A C82 H82C 109.5
H82B C82 H82C 109.5
N83 C83 C84 179.1(12)
C83 C84 H84A 109.5
C83 C84 H84B 109.5
H84A C84 H84B 109.5
C83 C84 H84C 109.5
H84A C84 H84C 109.5
H84B C84 H84C 109.5
N85 C85 C86 173(2)
C85 C86 H86A 109.5
C85 C86 H86B 109.5
H86A C86 H86B 109.5
C85 C86 H86C 109.5
H86A C86 H86C 109.5
H86B C86 H86C 109.5
N87 C87 C88 178.0(16)
C87 C88 H88A 109.5
C87 C88 H88B 109.5
H88A C88 H88B 109.5
C87 C88 H88C 109.5
H88A C88 H88C 109.5
H88B C88 H88C 109.5
N89 C89 C90 177(2)
C89 C90 H90A 109.5
C89 C90 H90B 109.5
H90A C90 H90B 109.5
C89 C90 H90C 109.5
H90A C90 H90C 109.5
H90B C90 H90C 109.5
N91 C91 C92 178(3)
C91 C92 H92A 109.5
C91 C92 H92B 109.5
H92A C92 H92B 109.5
C91 C92 H92C 109.5
H92A C92 H92C 109.5
H92B C92 H92C 109.5
N93 C93 C94 160(6)
C93 C94 H94A 109.5
C93 C94 H94B 109.5
H94A C94 H94B 109.5
C93 C94 H94C 109.5
H94A C94 H94C 109.5
H94B C94 H94C 109.5

loop_
_geom_bond_atom_site_label_1
_geom_bond_atom_site_label_2
_geom_bond_distance
Ho1 F11 2.189(4)
Ho1 F13 2.199(4)
Ho1 F4 2.304(4)
Ho1 F1 2.311(4)
Ho1 O22 2.356(5)
Ho1 O34 2.371(5)
Ho1 O32 2.385(5)
Ho1 O24 2.399(5)
Ho2 F11 2.195(4)
Ho2 F12 2.200(4)
Ho2 F5 2.256(4)
Ho2 F2 2.276(4)
Ho2 O54 2.345(6)
Ho2 O42 2.361(6)
Ho2 O44 2.431(6)
Ho2 O52 2.431(6)
Ho3 F12 2.195(4)
Ho3 F13 2.199(4)
Ho3 F3 2.257(4)
Ho3 F6 2.258(4)
Ho3 O72 2.35(3)
Ho3 O64 2.380(18)
Ho3 O72A 2.384(18)
Ho3 O64A 2.39(3)
Ho3 O62 2.40(2)
Ho3 O74A 2.410(18)
Ho3 O62A 2.46(3)
Ho3 O74 2.463(19)
Cr1 F1 1.893(4)
Cr1 F2 1.897(4)
Cr1 F3 1.904(4)
Cr1 N1 2.055(8)
Cr1 N3 2.055(8)
Cr1 N2 2.062(7)
Cr2 F4 1.892(4)
Cr2 F5 1.910(4)
Cr2 F6 1.915(4)
Cr2 N6 2.044(7)
Cr2 N4 2.053(7)
Cr2 N5 2.055(7)
N1 C6 1.451(12)
N1 C3 1.489(12)
N1 H1 0.9300
N2 C7 1.457(12)
N2 C4 1.488(11)
N2 H2 0.9300
N3 C8 1.447(11)
N3 C5 1.484(11)
N3 H3 0.9300
N4 C14 1.425(11)
N4 C11 1.461(11)
N4 H4 0.9300
N5 C15 1.448(10)
N5 C12 1.457(10)
N5 H5 0.9300
N6 C16 1.427(11)
N6 C13 1.474(10)
N6 H6 0.9300
C1 C2 1.558(13)
C1 H1A 0.9800
C1 H1B 0.9800
C1 H1C 0.9800
C2 C3 1.520(14)
C2 C4 1.521(13)
C2 C5 1.538(12)
C3 H3A 0.9900
C3 H3B 0.9900
C4 H4A 0.9900
C4 H4B 0.9900
C5 H5A 0.9900
C5 H5B 0.9900
C6 H6A 0.9800
C6 H6B 0.9800
C6 H6C 0.9800
C7 H7A 0.9800
C7 H7B 0.9800
C7 H7C 0.9800
C8 H8A 0.9800
C8 H8B 0.9800
C8 H8C 0.9800
C9 C10 1.538(11)
C9 H9A 0.9800
C9 H9B 0.9800
C9 H9C 0.9800
C10 C11 1.529(11)
C10 C12 1.541(11)
C10 C13 1.547(11)
C11 H11A 0.9900
C11 H11B 0.9900
C12 H12A 0.9900
C12 H12B 0.9900
C13 H13A 0.9900
C13 H13B 0.9900
C14 H14A 0.9800
C14 H14B 0.9800
C14 H14C 0.9800
C15 H15A 0.9800
C15 H15B 0.9800
C15 H15C 0.9800
C16 H16A 0.9800
C16 H16B 0.9800
C16 H16C 0.9800
O22 C22 1.260(9)
O24 C24 1.248(9)
C21 F21 1.318(9)
C21 F23 1.328(10)
C21 F22 1.331(10)
C21 C22 1.526(11)
C22 C23 1.390(11)
C23 C24 1.398(11)
C23 H23 0.9500
C24 C25 1.548(11)
C25 F26 1.297(11)
C25 F24 1.316(10)
C25 F25 1.321(11)
O32 C32 1.232(11)
O34 C34 1.246(10)
C31 F31 1.309(12)
C31 F33 1.334(14)
C31 F32 1.335(11)
C31 C32 1.526(13)
C32 C33 1.389(14)
C33 C34 1.406(14)
C33 H33 0.9500
C34 C35 1.546(14)
C35 F34 1.281(13)
C35 F35 1.319(12)
C35 F36 1.329(15)
O42 C42 1.247(11)
O44 C44 1.220(13)
C41 F42 1.106(18)
C41 F43 1.241(17)
C41 F41 1.28(2)
C41 C42 1.552(18)
C42 C43 1.402(16)
C43 C44 1.423(17)
C43 H43 0.9500
C44 C45 1.527(16)
C45 F46 1.188(18)
C45 F45 1.209(17)
C45 F44 1.235(19)
O52 C52 1.246(10)
O54 C54 1.253(11)
C51 F51 1.314(13)
C51 F53 1.327(14)
C51 F52 1.338(15)
C51 C52 1.517(16)
C52 C53 1.393(15)
C53 C54 1.392(15)
C53 H53 0.9500
C54 C55 1.477(14)
C55 F56 1.331(12)
C55 F55 1.337(14)
C55 F54 1.367(14)
O62 C62 1.251(18)
O64 C64 1.273(16)
C61 F61 1.309(19)
C61 F62 1.33(2)
C61 F63 1.340(19)
C61 C62 1.509(19)
C62 C63 1.398(17)
C63 C64 1.407(17)
C63 H63 0.9500
C64 C65 1.559(18)
C65 F66 1.260(18)
C65 F64 1.331(17)
C65 F65 1.335(18)
O62A C62A 1.22(3)
O64A C64A 1.17(3)
C61A F63A 1.30(3)
C61A F61A 1.33(3)
C61A F62A 1.34(3)
C61A C62A 1.52(3)
C62A C63A 1.40(3)
C63A C64A 1.40(3)
C63A H63A 0.9500
C64A C65A 1.53(3)
C65A F66A 1.30(3)
C65A F64A 1.33(3)
C65A F65A 1.36(3)
O72 C72 1.248(18)
O74 C74 1.273(17)
C71 F71 1.305(19)
C71 F72 1.33(2)
C71 F73 1.34(2)
C71 C72 1.516(19)
C72 C73 1.398(17)
C73 C74 1.407(17)
C73 H73 0.9500
C74 C75 1.566(18)
C75 F76 1.273(19)
C75 F75 1.312(18)
C75 F74 1.315(18)
O72A C72A 1.26(3)
O74A C74A 1.16(2)
C71A F71A 1.21(3)
C71A F72A 1.28(3)
C71A F73A 1.30(4)
C71A C72A 1.55(3)
C72A C73A 1.40(3)
C73A C74A 1.40(3)
C73A H73A 0.9500
C74A C75A 1.69(3)
C75A F76A 1.21(3)
C75A F74A 1.23(3)
C75A F75A 1.35(3)
N81 C81 1.142(12)
C81 C82 1.442(12)
C82 H82A 0.9800
C82 H82B 0.9800
C82 H82C 0.9800
N83 C83 1.156(15)
C83 C84 1.458(17)
C84 H84A 0.9800
C84 H84B 0.9800
C84 H84C 0.9800
N85 C85 1.20(2)
C85 C86 1.47(2)
C86 H86A 0.9800
C86 H86B 0.9800
C86 H86C 0.9800
N87 C87 1.109(15)
C87 C88 1.446(18)
C88 H88A 0.9800
C88 H88B 0.9800
C88 H88C 0.9800
N89 C89 1.122(18)
C89 C90 1.38(2)
C90 H90A 0.9800
C90 H90B 0.9800
C90 H90C 0.9800
N91 C91 1.13(2)
C91 C92 1.43(2)
C92 H92A 0.9800
C92 H92B 0.9800
C92 H92C 0.9800
N93 C93 1.17(2)
C93 C94 1.47(2)
C94 H94A 0.9800
C94 H94B 0.9800
C94 H94C 0.9800
